data_4036500
loop_
_publ_author_name
'Parella, Ramarao'
'Babu, Srinivasarao Arulananda'

_publ_section_title
;
 Pd(OAc)2-Catalyzed, AgOAc-Promoted Z Selective Directed \b-Arylation of
 Acrylamide Systems and Stereoselective Construction of Z-Cinnamamide
 Scaffolds.
;
_journal_issue 24
_journal_name_full 'The Journal of organic chemistry'
_journal_page_first 12379
_journal_page_last 12396
_journal_paper_doi 10.1021/acs.joc.5b02264
_journal_volume 80
_journal_year 2015
_chemical_formula_moiety 'C24 H17 N3 O3'
_chemical_formula_sum 'C24 H17 N3 O3'
_chemical_formula_weight 395.40
_space_group_crystal_system triclinic
_space_group_IT_number 2
_space_group_name_Hall '-P 1'
_space_group_name_H-M_alt 'P -1'
_atom_sites_solution_hydrogens geom
_audit_creation_date 2015-11-06
_audit_creation_method
;
Olex2 1.2
(compiled 2015.09.30 svn.r3233 for OlexSys, GUI svn.r5103)
;
_cell_angle_alpha 86.770(11)
_cell_angle_beta 89.290(14)
_cell_angle_gamma 80.555(17)
_cell_formula_units_Z 4
_cell_length_a 6.1038(9)
_cell_length_b 16.2799(19)
_cell_length_c 19.802(3)
_cell_measurement_reflns_used 3956
_cell_measurement_temperature 293
_cell_measurement_theta_max 27.5
_cell_measurement_theta_min 3.1
_cell_volume 1937.9(5)
_computing_cell_refinement
;
CrystalClear-SM Expert 2.0 r15 (Rigaku, 2011)
;
_computing_data_collection
;
CrystalClear-SM Expert 2.0 r15 (Rigaku, 2011)
;
_computing_data_reduction
;
CrystalClear-SM Expert 2.0 r15 (Rigaku, 2011)
;
_computing_molecular_graphics 'Olex2 (Dolomanov et al., 2009)'
_computing_publication_material 'Olex2 (Dolomanov et al., 2009)'
_computing_structure_refinement 'ShelXL (Sheldrick, 2015)'
_computing_structure_solution 'ShelXT (Sheldrick, 2015)'
_diffrn_ambient_temperature 293
_diffrn_detector CCD
_diffrn_detector_area_resol_mean 13.6612
_diffrn_measured_fraction_theta_full 0.996
_diffrn_measured_fraction_theta_max 0.990
_diffrn_measurement_details
;
scan:
	Number of images: 629
	           Slice: -69.0000 - 119.7000
	     Image width: 0.3000
	        Exp time: 15.0000
	   Rotation axis: Omega
	           Omega: 0.0000
	             Chi: 54.0000
	             Phi: 0.0000
	             XTD: 49.8600
	          2theta: 29.8900
scan:
	Number of images: 629
	           Slice: -69.0000 - 119.7000
	     Image width: 0.3000
	        Exp time: 15.0000
	   Rotation axis: Omega
	           Omega: 0.0000
	             Chi: 54.0000
	             Phi: 120.0000
	             XTD: 49.8600
	          2theta: 29.8900
scan:
	Number of images: 629
	           Slice: -69.0000 - 119.7000
	     Image width: 0.3000
	        Exp time: 15.0000
	   Rotation axis: Omega
	           Omega: 0.0000
	             Chi: 54.0000
	             Phi: 240.0000
	             XTD: 49.8600
	          2theta: 29.8900
;
_diffrn_measurement_device
;
XtaLABmini: Fixed Chi 2 circle
;
_diffrn_measurement_device_type
;
Rigaku Mercury375R (2x2 bin mode)
;
_diffrn_measurement_method 'profile data from \w-scans'
_diffrn_measurement_specimen_support Fiber
_diffrn_orient_matrix_type d*Trek
_diffrn_orient_matrix_UB_11 0.092630
_diffrn_orient_matrix_UB_12 -0.136661
_diffrn_orient_matrix_UB_13 0.018100
_diffrn_orient_matrix_UB_21 -0.018678
_diffrn_orient_matrix_UB_22 -0.008063
_diffrn_orient_matrix_UB_23 -0.058953
_diffrn_orient_matrix_UB_31 0.041050
_diffrn_orient_matrix_UB_32 0.026213
_diffrn_orient_matrix_UB_33 -0.013645
_diffrn_radiation_monochromator 'Graphite Monochromator'
_diffrn_radiation_type MoK\a
_diffrn_radiation_wavelength 0.71075
_diffrn_reflns_av_R_equivalents 0.0571
_diffrn_reflns_av_unetI/netI 0.0808
_diffrn_reflns_Laue_measured_fraction_full 0.996
_diffrn_reflns_Laue_measured_fraction_max 0.990
_diffrn_reflns_limit_h_max 7
_diffrn_reflns_limit_h_min -7
_diffrn_reflns_limit_k_max 21
_diffrn_reflns_limit_k_min -21
_diffrn_reflns_limit_l_max 25
_diffrn_reflns_limit_l_min -25
_diffrn_reflns_number 20791
_diffrn_reflns_point_group_measured_fraction_full 0.996
_diffrn_reflns_point_group_measured_fraction_max 0.990
_diffrn_reflns_theta_full 25.000
_diffrn_reflns_theta_max 27.541
_diffrn_reflns_theta_min 3.091
_diffrn_source 'Sealed Tube'
_diffrn_source_current 12.0
_diffrn_source_power 0.6
_diffrn_source_voltage 50.0
_exptl_absorpt_coefficient_mu 0.091
_exptl_absorpt_correction_T_max 0.982
_exptl_absorpt_correction_T_min 0.971
_exptl_absorpt_correction_type multi-scan
_exptl_absorpt_process_details 'Blessings, 1995'
_exptl_crystal_colour 'clear colourless'
_exptl_crystal_colour_lustre clear
_exptl_crystal_colour_primary colourless
_exptl_crystal_density_diffrn 1.355
_exptl_crystal_description plate
_exptl_crystal_F_000 824
_exptl_crystal_size_max 0.32
_exptl_crystal_size_mid 0.3
_exptl_crystal_size_min 0.2
_refine_diff_density_max 0.486
_refine_diff_density_min -0.491
_refine_diff_density_rms 0.098
_refine_ls_extinction_coef 0.011(5)
_refine_ls_extinction_expression Fc^*^=kFc[1+0.001xFc^2^\l^3^/sin(2\q)]^-1/4^
_refine_ls_extinction_method SHELXL
_refine_ls_goodness_of_fit_ref 1.163
_refine_ls_hydrogen_treatment constr
_refine_ls_matrix_type full
_refine_ls_number_parameters 542
_refine_ls_number_reflns 8910
_refine_ls_number_restraints 0
_refine_ls_restrained_S_all 1.163
_refine_ls_R_factor_all 0.1731
_refine_ls_R_factor_gt 0.1155
_refine_ls_shift/su_max 0.000
_refine_ls_shift/su_mean 0.000
_refine_ls_structure_factor_coef Fsqd
_refine_ls_weighting_details 'w=1/[\s^2^(Fo^2^)+(0.2000P)^2^] where P=(Fo^2^+2Fc^2^)/3'
_refine_ls_weighting_scheme calc
_refine_ls_wR_factor_gt 0.3524
_refine_ls_wR_factor_ref 0.4024
_reflns_Friedel_coverage 0.000
_reflns_number_gt 3963
_reflns_number_total 8910
_reflns_threshold_expression 'I > 2\s(I)'
_cod_data_source_file jo5b02264_si_003.cif
_cod_data_source_block pr2150rt
_cod_database_code 4036500
_shelxl_version_number 2014/6
_shelx_space_group_comment
;
The symmetry employed for this shelxl refinement is uniquely defined
by the following loop, which should always be used as a source of
symmetry information in preference to the above space-group names.
They are only intended as comments.
;
_olex2_refinement_description
;
1. Fixed Uiso
 At 1.2 times of:
  All C(H) groups, All N(H) groups
2.a Aromatic/amide H refined with riding coordinates:
 N11(H11), N41(H41), C23(H23), C53(H53), C55(H55), C25(H25), C57(H57),
 C27(H27), C14(H14), C26(H26), C17(H17), C38(H38), C47(H47), C32(H32), C21(H21),
  C48(H48), C44(H44), C56(H56), C18(H18), C8(H8), C33(H33), C37(H37), C51(H51),
 C2(H2), C19(H19), C36(H36), C6(H6), C3(H3), C34(H34), C7(H7), C20(H20), C4(H4),
  C49(H49), C50(H50)
;
_olex2_submission_special_instructions 'No special instructions were received'

loop_
_space_group_symop_operation_xyz
'x, y, z'
'-x, -y, -z'

loop_
_atom_site_label
_atom_site_type_symbol
_atom_site_fract_x
_atom_site_fract_y
_atom_site_fract_z
_atom_site_U_iso_or_equiv
_atom_site_adp_type
_atom_site_occupancy
_atom_site_site_symmetry_order
_atom_site_calc_flag
_atom_site_refinement_flags_posn
O43 O -0.3691(6) 0.1807(2) 0.4273(2) 0.0811(12) Uani 1 1 d .
O13 O -0.1155(6) 0.3265(2) -0.0715(2) 0.0788(11) Uani 1 1 d .
O59 O -0.1771(6) 0.1132(3) 0.6661(2) 0.0876(13) Uani 1 1 d .
O30 O -0.3119(6) 0.3612(3) 0.1682(2) 0.0904(13) Uani 1 1 d .
N11 N -0.1485(6) 0.2042(3) -0.1156(2) 0.0624(11) Uani 1 1 d .
H11 H -0.0856 0.1531 -0.1172 0.075 Uiso 1 1 calc R
N41 N -0.3400(6) 0.3093(3) 0.3836(2) 0.0621(11) Uani 1 1 d .
H41 H -0.4067 0.3602 0.3821 0.074 Uiso 1 1 calc R
N39 N -0.1677(6) 0.4421(2) 0.3379(2) 0.0606(10) Uani 1 1 d .
N28 N -0.2350(7) 0.4218(3) 0.1453(2) 0.0697(12) Uani 1 1 d .
N9 N -0.3185(7) 0.0810(3) -0.1653(2) 0.0684(11) Uani 1 1 d .
N58 N -0.2554(7) 0.0552(3) 0.6439(2) 0.0735(13) Uani 1 1 d .
O29 O -0.3165(7) 0.4926(3) 0.1580(3) 0.1047(16) Uani 1 1 d .
C22 C 0.2032(7) 0.3165(3) 0.0340(2) 0.0500(10) Uani 1 1 d .
O60 O -0.1765(7) -0.0176(3) 0.6555(3) 0.1049(16) Uani 1 1 d .
C54 C -0.4522(7) 0.0745(3) 0.6006(2) 0.0572(12) Uani 1 1 d .
C23 C 0.0196(7) 0.3315(3) 0.0761(2) 0.0532(11) Uani 1 1 d .
H23 H -0.0634 0.2894 0.0867 0.064 Uiso 1 1 calc R
C40 C -0.0589(7) 0.3674(3) 0.3207(2) 0.0526(11) Uani 1 1 d .
C53 C -0.5092(7) 0.1558(3) 0.5751(2) 0.0536(11) Uani 1 1 d .
H53 H -0.4258 0.1963 0.5856 0.064 Uiso 1 1 calc R
C45 C -0.7569(7) 0.2633(3) 0.5066(2) 0.0498(10) Uani 1 1 d .
C15 C 0.2679(7) 0.2330(3) 0.0066(2) 0.0506(10) Uani 1 1 d .
C24 C -0.0393(7) 0.4076(3) 0.1018(2) 0.0561(11) Uani 1 1 d .
C10 C -0.4309(8) 0.1582(3) -0.1788(2) 0.0590(12) Uani 1 1 d .
C55 C -0.5723(8) 0.0133(3) 0.5883(2) 0.0624(13) Uani 1 1 d .
H55 H -0.5301 -0.0409 0.6064 0.075 Uiso 1 1 calc R
C35 C 0.1390(8) 0.3572(3) 0.2825(2) 0.0590(12) Uani 1 1 d .
C52 C -0.6933(7) 0.1755(3) 0.5337(2) 0.0510(10) Uani 1 1 d .
C25 C 0.0749(8) 0.4726(3) 0.0880(2) 0.0623(12) Uani 1 1 d .
H25 H 0.0291 0.5248 0.1049 0.075 Uiso 1 1 calc R
C1 C -0.3426(8) 0.2273(3) -0.1537(2) 0.0597(12) Uani 1 1 d .
C16 C 0.4648(7) 0.1790(3) 0.0373(2) 0.0547(11) Uani 1 1 d .
C57 C -0.8194(8) 0.1156(3) 0.5218(2) 0.0585(12) Uani 1 1 d .
H57 H -0.9473 0.1293 0.4958 0.070 Uiso 1 1 calc R
C46 C -0.9564(7) 0.3128(3) 0.5369(2) 0.0549(11) Uani 1 1 d .
C12 C -0.0465(8) 0.2530(3) -0.0762(2) 0.0597(12) Uani 1 1 d .
C27 C 0.3244(8) 0.3804(3) 0.0209(3) 0.0608(12) Uani 1 1 d .
H27 H 0.4503 0.3715 -0.0063 0.073 Uiso 1 1 calc R
C31 C -0.1447(8) 0.2950(3) 0.3444(2) 0.0557(11) Uani 1 1 d .
C14 C 0.1463(8) 0.2055(3) -0.0408(2) 0.0592(12) Uani 1 1 d .
H14 H 0.1894 0.1506 -0.0523 0.071 Uiso 1 1 calc R
C26 C 0.2618(9) 0.4564(3) 0.0475(3) 0.0679(14) Uani 1 1 d .
H26 H 0.3467 0.4982 0.0382 0.081 Uiso 1 1 calc R
C17 C 0.5535(8) 0.1981(3) 0.0978(3) 0.0685(14) Uani 1 1 d .
H17 H 0.4894 0.2460 0.1188 0.082 Uiso 1 1 calc R
C38 C -0.0844(9) 0.5087(4) 0.3165(3) 0.0724(14) Uani 1 1 d .
H38 H -0.1585 0.5606 0.3281 0.087 Uiso 1 1 calc R
C5 C -0.6278(9) 0.1740(4) -0.2175(2) 0.0705(15) Uani 1 1 d .
C47 C -1.0470(8) 0.2854(3) 0.5963(2) 0.0623(12) Uani 1 1 d .
H47 H -0.9819 0.2352 0.6179 0.075 Uiso 1 1 calc R
C32 C -0.0393(9) 0.2169(3) 0.3292(3) 0.0693(14) Uani 1 1 d .
H32 H -0.0973 0.1697 0.3441 0.083 Uiso 1 1 calc R
C42 C -0.4394(8) 0.2552(3) 0.4233(2) 0.0600(12) Uani 1 1 d .
C21 C 0.5691(8) 0.1072(3) 0.0069(3) 0.0665(13) Uani 1 1 d .
H21 H 0.5162 0.0926 -0.0338 0.080 Uiso 1 1 calc R
C48 C -1.2353(9) 0.3316(4) 0.6248(3) 0.0754(15) Uani 1 1 d .
H48 H -1.2951 0.3119 0.6647 0.090 Uiso 1 1 calc R
C44 C -0.6364(8) 0.2973(3) 0.4590(2) 0.0602(12) Uani 1 1 d .
H44 H -0.6817 0.3536 0.4472 0.072 Uiso 1 1 calc R
C56 C -0.7570(9) 0.0342(3) 0.5484(3) 0.0642(13) Uani 1 1 d .
H56 H -0.8415 -0.0064 0.5390 0.077 Uiso 1 1 calc R
C18 C 0.7345(10) 0.1475(4) 0.1273(3) 0.0806(16) Uani 1 1 d .
H18 H 0.7894 0.1607 0.1682 0.097 Uiso 1 1 calc R
C8 C -0.4013(10) 0.0161(4) -0.1879(3) 0.0789(16) Uani 1 1 d .
H8 H -0.3277 -0.0376 -0.1773 0.095 Uiso 1 1 calc R
C33 C 0.1558(10) 0.2094(4) 0.2911(3) 0.0834(17) Uani 1 1 d .
H33 H 0.2275 0.1566 0.2810 0.100 Uiso 1 1 calc R
C37 C 0.1093(10) 0.5059(4) 0.2772(3) 0.0783(16) Uani 1 1 d .
H37 H 0.1601 0.5548 0.2628 0.094 Uiso 1 1 calc R
C51 C -1.0598(8) 0.3887(3) 0.5061(3) 0.0702(14) Uani 1 1 d .
H51 H -1.0033 0.4086 0.4657 0.084 Uiso 1 1 calc R
C2 C -0.4535(9) 0.3056(4) -0.1668(3) 0.0739(15) Uani 1 1 d .
H2 H -0.3978 0.3506 -0.1506 0.089 Uiso 1 1 calc R
C19 C 0.8325(10) 0.0783(4) 0.0963(4) 0.0866(18) Uani 1 1 d .
H19 H 0.9564 0.0446 0.1155 0.104 Uiso 1 1 calc R
C36 C 0.2205(9) 0.4311(4) 0.2609(2) 0.0749(15) Uani 1 1 d .
H36 H 0.3504 0.4279 0.2354 0.090 Uiso 1 1 calc R
C6 C -0.7093(10) 0.1049(5) -0.2403(3) 0.0825(18) Uani 1 1 d .
H6 H -0.8411 0.1123 -0.2646 0.099 Uiso 1 1 calc R
C3 C -0.6487(11) 0.3199(5) -0.2038(3) 0.092(2) Uani 1 1 d .
H3 H -0.7224 0.3742 -0.2119 0.110 Uiso 1 1 calc R
C34 C 0.2449(10) 0.2778(4) 0.2679(3) 0.0815(17) Uani 1 1 d .
H34 H 0.3754 0.2711 0.2427 0.098 Uiso 1 1 calc R
C7 C -0.5948(11) 0.0269(5) -0.2268(3) 0.0888(19) Uani 1 1 d .
H7 H -0.6449 -0.0191 -0.2432 0.107 Uiso 1 1 calc R
C20 C 0.7483(9) 0.0586(4) 0.0372(3) 0.0810(17) Uani 1 1 d .
H20 H 0.8149 0.0107 0.0168 0.097 Uiso 1 1 calc R
C4 C -0.7344(10) 0.2549(5) -0.2287(3) 0.0875(19) Uani 1 1 d .
H4 H -0.8657 0.2656 -0.2533 0.105 Uiso 1 1 calc R
C49 C -1.3316(9) 0.4055(4) 0.5942(4) 0.0842(18) Uani 1 1 d .
H49 H -1.4561 0.4365 0.6134 0.101 Uiso 1 1 calc R
C50 C -1.2444(9) 0.4341(4) 0.5350(4) 0.0851(18) Uani 1 1 d .
H50 H -1.3103 0.4846 0.5141 0.102 Uiso 1 1 calc R

loop_
_atom_site_aniso_label
_atom_site_aniso_U_11
_atom_site_aniso_U_22
_atom_site_aniso_U_33
_atom_site_aniso_U_23
_atom_site_aniso_U_13
_atom_site_aniso_U_12
O43 0.087(3) 0.055(2) 0.095(3) 0.012(2) 0.024(2) -0.0001(19)
O13 0.088(3) 0.053(2) 0.093(3) -0.0158(19) -0.025(2) 0.0015(19)
O59 0.072(2) 0.091(3) 0.100(3) 0.023(2) -0.028(2) -0.021(2)
O30 0.075(3) 0.098(3) 0.102(3) -0.029(3) 0.033(2) -0.021(2)
N11 0.061(2) 0.057(2) 0.071(2) -0.017(2) -0.0157(19) -0.0084(19)
N41 0.058(2) 0.056(2) 0.069(2) 0.007(2) 0.0145(19) -0.0040(19)
N39 0.063(2) 0.057(2) 0.059(2) 0.005(2) 0.0122(18) -0.007(2)
N28 0.058(3) 0.075(3) 0.079(3) -0.027(3) 0.005(2) -0.011(2)
N9 0.074(3) 0.072(3) 0.063(2) -0.009(2) -0.013(2) -0.020(2)
N58 0.055(3) 0.081(3) 0.078(3) 0.029(3) 0.000(2) -0.003(2)
O29 0.079(3) 0.089(3) 0.144(4) -0.052(3) 0.021(3) 0.006(2)
C22 0.051(2) 0.047(2) 0.053(2) -0.006(2) -0.0002(19) -0.0102(19)
O60 0.085(3) 0.077(3) 0.139(4) 0.031(3) -0.021(3) 0.015(2)
C54 0.052(3) 0.061(3) 0.054(2) 0.007(2) 0.006(2) -0.001(2)
C23 0.050(2) 0.056(3) 0.056(2) -0.012(2) 0.0037(19) -0.013(2)
C40 0.053(3) 0.061(3) 0.043(2) 0.000(2) 0.0054(18) -0.009(2)
C53 0.048(2) 0.053(3) 0.059(3) 0.008(2) -0.0051(19) -0.009(2)
C45 0.045(2) 0.048(2) 0.054(2) 0.001(2) -0.0053(18) -0.0050(19)
C15 0.049(2) 0.049(2) 0.052(2) -0.004(2) 0.0070(18) -0.005(2)
C24 0.049(2) 0.062(3) 0.058(3) -0.014(2) -0.002(2) -0.006(2)
C10 0.055(3) 0.078(3) 0.045(2) -0.007(2) -0.0018(19) -0.013(2)
C55 0.068(3) 0.051(3) 0.066(3) -0.001(2) 0.008(2) -0.003(2)
C35 0.055(3) 0.068(3) 0.051(2) -0.001(2) 0.007(2) -0.005(2)
C52 0.050(2) 0.051(2) 0.051(2) -0.004(2) -0.0038(18) -0.003(2)
C25 0.071(3) 0.050(3) 0.067(3) -0.015(2) -0.002(2) -0.008(2)
C1 0.061(3) 0.063(3) 0.056(3) -0.008(2) -0.006(2) -0.010(2)
C16 0.051(3) 0.054(3) 0.060(3) -0.006(2) 0.003(2) -0.010(2)
C57 0.054(3) 0.054(3) 0.067(3) -0.007(2) -0.005(2) -0.005(2)
C46 0.046(2) 0.062(3) 0.056(2) -0.008(2) -0.0053(19) -0.007(2)
C12 0.059(3) 0.061(3) 0.061(3) -0.012(2) -0.004(2) -0.012(2)
C27 0.062(3) 0.055(3) 0.066(3) -0.004(2) 0.005(2) -0.013(2)
C31 0.057(3) 0.057(3) 0.051(2) -0.003(2) 0.0039(19) -0.004(2)
C14 0.064(3) 0.051(3) 0.064(3) -0.014(2) -0.007(2) -0.008(2)
C26 0.079(4) 0.056(3) 0.075(3) -0.007(3) 0.006(3) -0.029(3)
C17 0.070(3) 0.074(3) 0.063(3) -0.003(3) -0.014(2) -0.015(3)
C38 0.081(4) 0.069(3) 0.064(3) 0.011(3) 0.008(3) -0.011(3)
C5 0.060(3) 0.103(4) 0.052(3) -0.010(3) -0.007(2) -0.021(3)
C47 0.060(3) 0.062(3) 0.064(3) -0.003(2) 0.005(2) -0.010(2)
C32 0.082(4) 0.054(3) 0.072(3) -0.001(3) 0.020(3) -0.012(3)
C42 0.062(3) 0.054(3) 0.062(3) 0.006(2) 0.004(2) -0.008(2)
C21 0.055(3) 0.069(3) 0.075(3) -0.007(3) 0.004(2) -0.004(2)
C48 0.079(4) 0.072(4) 0.079(4) -0.017(3) 0.019(3) -0.020(3)
C44 0.058(3) 0.055(3) 0.065(3) 0.005(2) 0.007(2) -0.004(2)
C56 0.075(3) 0.045(2) 0.075(3) -0.009(2) -0.004(3) -0.015(2)
C18 0.082(4) 0.080(4) 0.081(4) 0.008(3) -0.021(3) -0.020(3)
C8 0.097(4) 0.075(4) 0.073(3) -0.009(3) -0.014(3) -0.034(3)
C33 0.100(4) 0.067(3) 0.077(4) -0.012(3) 0.027(3) 0.007(3)
C37 0.084(4) 0.087(4) 0.067(3) 0.016(3) 0.014(3) -0.030(3)
C51 0.058(3) 0.070(3) 0.077(3) 0.006(3) -0.007(2) 0.004(3)
C2 0.081(4) 0.073(3) 0.065(3) -0.008(3) -0.015(3) -0.004(3)
C19 0.062(3) 0.080(4) 0.113(5) 0.019(4) -0.011(3) -0.006(3)
C36 0.074(3) 0.100(4) 0.052(3) -0.001(3) 0.009(2) -0.021(3)
C6 0.073(4) 0.121(5) 0.060(3) -0.010(3) -0.013(3) -0.032(4)
C3 0.090(4) 0.099(5) 0.079(4) -0.009(4) -0.026(3) 0.012(4)
C34 0.076(4) 0.099(5) 0.064(3) -0.003(3) 0.026(3) 0.003(3)
C7 0.113(5) 0.107(5) 0.062(3) -0.012(3) -0.013(3) -0.060(4)
C20 0.060(3) 0.067(3) 0.112(5) -0.005(3) 0.005(3) 0.001(3)
C4 0.072(4) 0.111(5) 0.074(3) -0.015(4) -0.020(3) 0.008(4)
C49 0.059(3) 0.085(4) 0.109(5) -0.033(4) 0.008(3) -0.003(3)
C50 0.059(3) 0.078(4) 0.113(5) -0.002(4) -0.011(3) 0.006(3)

loop_
_atom_type_symbol
_atom_type_description
_atom_type_scat_dispersion_real
_atom_type_scat_dispersion_imag
_atom_type_scat_source
C C 0.0033 0.0016 'International Tables Vol C Tables 4.2.6.8 and 6.1.1.4'
H H 0.0000 0.0000 'International Tables Vol C Tables 4.2.6.8 and 6.1.1.4'
N N 0.0061 0.0033 'International Tables Vol C Tables 4.2.6.8 and 6.1.1.4'
O O 0.0106 0.0060 'International Tables Vol C Tables 4.2.6.8 and 6.1.1.4'

loop_
_geom_angle_atom_site_label_1
_geom_angle_atom_site_label_2
_geom_angle_atom_site_label_3
_geom_angle
C1 N11 H11 116.0
C12 N11 H11 116.0
C12 N11 C1 128.0(4)
C31 N41 H41 115.0
C42 N41 H41 115.0
C42 N41 C31 130.0(4)
C38 N39 C40 117.4(4)
O30 N28 C24 118.3(4)
O29 N28 O30 121.9(5)
O29 N28 C24 119.9(5)
C10 N9 C8 118.4(4)
O59 N58 C54 118.6(4)
O60 N58 O59 123.3(5)
O60 N58 C54 118.1(5)
C23 C22 C15 119.8(4)
C27 C22 C23 117.9(4)
C27 C22 C15 122.3(4)
C53 C54 N58 117.3(4)
C55 C54 N58 119.6(4)
C55 C54 C53 123.1(4)
C22 C23 H23 120.0
C24 C23 C22 120.0(4)
C24 C23 H23 120.0
N39 C40 C35 123.5(4)
N39 C40 C31 118.0(4)
C35 C40 C31 118.5(4)
C54 C53 H53 120.8
C54 C53 C52 118.4(4)
C52 C53 H53 120.8
C46 C45 C52 116.7(4)
C44 C45 C52 122.0(4)
C44 C45 C46 121.3(4)
C16 C15 C22 116.7(4)
C14 C15 C22 121.7(4)
C14 C15 C16 121.5(4)
C23 C24 N28 118.8(4)
C23 C24 C25 123.0(4)
C25 C24 N28 118.2(4)
N9 C10 C1 118.0(4)
N9 C10 C5 122.8(5)
C5 C10 C1 119.2(5)
C54 C55 H55 121.1
C54 C55 C56 117.9(5)
C56 C55 H55 121.1
C40 C35 C36 116.6(5)
C34 C35 C40 120.2(5)
C34 C35 C36 123.2(5)
C53 C52 C45 118.6(4)
C57 C52 C53 119.6(4)
C57 C52 C45 121.7(4)
C24 C25 H25 121.7
C24 C25 C26 116.6(4)
C26 C25 H25 121.7
N11 C1 C10 114.2(4)
C2 C1 N11 126.9(5)
C2 C1 C10 118.9(4)
C17 C16 C15 121.0(4)
C17 C16 C21 117.4(5)
C21 C16 C15 121.7(4)
C52 C57 H57 119.8
C52 C57 C56 120.4(4)
C56 C57 H57 119.8
C47 C46 C45 121.0(4)
C47 C46 C51 117.6(5)
C51 C46 C45 121.4(4)
O13 C12 N11 122.2(4)
O13 C12 C14 125.6(4)
N11 C12 C14 112.2(4)
C22 C27 H27 119.5
C26 C27 C22 120.9(5)
C26 C27 H27 119.5
N41 C31 C40 115.6(4)
C32 C31 N41 123.7(5)
C32 C31 C40 120.7(4)
C15 C14 C12 126.8(4)
C15 C14 H14 116.6
C12 C14 H14 116.6
C25 C26 H26 119.2
C27 C26 C25 121.5(5)
C27 C26 H26 119.2
C16 C17 H17 119.3
C18 C17 C16 121.3(5)
C18 C17 H17 119.3
N39 C38 H38 118.1
N39 C38 C37 123.9(5)
C37 C38 H38 118.1
C6 C5 C10 117.3(6)
C4 C5 C10 119.3(5)
C4 C5 C6 123.3(5)
C46 C47 H47 119.5
C46 C47 C48 121.1(5)
C48 C47 H47 119.5
C31 C32 H32 120.5
C31 C32 C33 119.1(5)
C33 C32 H32 120.5
O43 C42 N41 121.9(5)
O43 C42 C44 125.6(5)
N41 C42 C44 112.5(4)
C16 C21 H21 120.1
C20 C21 C16 119.9(5)
C20 C21 H21 120.1
C47 C48 H48 119.9
C49 C48 C47 120.2(6)
C49 C48 H48 119.9
C45 C44 C42 127.1(4)
C45 C44 H44 116.5
C42 C44 H44 116.5
C55 C56 C57 120.6(5)
C55 C56 H56 119.7
C57 C56 H56 119.7
C17 C18 H18 120.1
C19 C18 C17 119.9(6)
C19 C18 H18 120.1
N9 C8 H8 119.0
N9 C8 C7 122.1(6)
C7 C8 H8 119.0
C32 C33 H33 119.1
C34 C33 C32 121.9(5)
C34 C33 H33 119.1
C38 C37 H37 120.6
C36 C37 C38 118.8(5)
C36 C37 H37 120.6
C46 C51 H51 119.6
C50 C51 C46 120.7(5)
C50 C51 H51 119.6
C1 C2 H2 119.4
C1 C2 C3 121.2(6)
C3 C2 H2 119.4
C18 C19 H19 120.2
C20 C19 C18 119.7(5)
C20 C19 H19 120.2
C35 C36 H36 120.1
C37 C36 C35 119.9(5)
C37 C36 H36 120.1
C5 C6 H6 120.1
C7 C6 C5 119.7(5)
C7 C6 H6 120.1
C2 C3 H3 119.6
C4 C3 C2 120.8(6)
C4 C3 H3 119.6
C35 C34 H34 120.2
C33 C34 C35 119.6(5)
C33 C34 H34 120.2
C8 C7 H7 120.2
C6 C7 C8 119.7(6)
C6 C7 H7 120.2
C21 C20 H20 119.1
C19 C20 C21 121.9(6)
C19 C20 H20 119.1
C5 C4 H4 119.7
C3 C4 C5 120.6(5)
C3 C4 H4 119.7
C48 C49 H49 120.1
C48 C49 C50 119.8(6)
C50 C49 H49 120.1
C51 C50 H50 119.7
C49 C50 C51 120.6(6)
C49 C50 H50 119.7

loop_
_geom_bond_atom_site_label_1
_geom_bond_atom_site_label_2
_geom_bond_distance
O43 C42 1.217(5)
O13 C12 1.211(6)
O59 N58 1.230(6)
O30 N28 1.223(6)
N11 H11 0.8600
N11 C1 1.399(6)
N11 C12 1.367(6)
N41 H41 0.8600
N41 C31 1.409(6)
N41 C42 1.359(6)
N39 C40 1.346(6)
N39 C38 1.319(7)
N28 O29 1.216(5)
N28 C24 1.458(6)
N9 C10 1.343(6)
N9 C8 1.343(7)
N58 O60 1.214(6)
N58 C54 1.465(6)
C22 C23 1.385(6)
C22 C15 1.483(6)
C22 C27 1.383(6)
C54 C53 1.379(6)
C54 C55 1.366(7)
C23 H23 0.9300
C23 C24 1.359(6)
C40 C35 1.409(6)
C40 C31 1.421(7)
C53 H53 0.9300
C53 C52 1.384(6)
C45 C52 1.489(6)
C45 C46 1.486(6)
C45 C44 1.340(6)
C15 C16 1.483(6)
C15 C14 1.344(6)
C24 C25 1.372(7)
C10 C1 1.440(7)
C10 C5 1.414(6)
C55 H55 0.9300
C55 C56 1.370(7)
C35 C36 1.417(8)
C35 C34 1.392(7)
C52 C57 1.370(6)
C25 H25 0.9300
C25 C26 1.384(7)
C1 C2 1.354(7)
C16 C17 1.392(7)
C16 C21 1.401(7)
C57 H57 0.9300
C57 C56 1.393(6)
C46 C47 1.376(7)
C46 C51 1.402(7)
C12 C14 1.461(6)
C27 H27 0.9300
C27 C26 1.366(7)
C31 C32 1.375(6)
C14 H14 0.9300
C26 H26 0.9300
C17 H17 0.9300
C17 C18 1.380(7)
C38 H38 0.9300
C38 C37 1.403(7)
C5 C6 1.401(8)
C5 C4 1.377(8)
C47 H47 0.9300
C47 C48 1.398(7)
C32 H32 0.9300
C32 C33 1.394(7)
C42 C44 1.476(7)
C21 H21 0.9300
C21 C20 1.363(7)
C48 H48 0.9300
C48 C49 1.362(8)
C44 H44 0.9300
C56 H56 0.9300
C18 H18 0.9300
C18 C19 1.360(8)
C8 H8 0.9300
C8 C7 1.399(8)
C33 H33 0.9300
C33 C34 1.371(8)
C37 H37 0.9300
C37 C36 1.348(8)
C51 H51 0.9300
C51 C50 1.380(8)
C2 H2 0.9300
C2 C3 1.387(8)
C19 H19 0.9300
C19 C20 1.360(9)
C36 H36 0.9300
C6 H6 0.9300
C6 C7 1.358(9)
C3 H3 0.9300
C3 C4 1.372(9)
C34 H34 0.9300
C7 H7 0.9300
C20 H20 0.9300
C4 H4 0.9300
C49 H49 0.9300
C49 C50 1.370(9)
C50 H50 0.9300

loop_
_geom_torsion_atom_site_label_1
_geom_torsion_atom_site_label_2
_geom_torsion_atom_site_label_3
_geom_torsion_atom_site_label_4
_geom_torsion
O43 C42 C44 C45 7.4(9)
O13 C12 C14 C15 5.9(9)
O59 N58 C54 C53 13.9(7)
O59 N58 C54 C55 -164.9(5)
O30 N28 C24 C23 14.8(7)
O30 N28 C24 C25 -166.3(5)
N11 C1 C2 C3 -178.1(5)
N11 C12 C14 C15 -172.8(5)
N41 C31 C32 C33 -178.8(5)
N41 C42 C44 C45 -172.9(5)
N39 C40 C35 C36 -1.2(7)
N39 C40 C35 C34 178.5(5)
N39 C40 C31 N41 0.7(6)
N39 C40 C31 C32 -179.1(4)
N39 C38 C37 C36 -1.0(9)
N28 C24 C25 C26 178.9(4)
N9 C10 C1 N11 -1.9(7)
N9 C10 C1 C2 180.0(5)
N9 C10 C5 C6 2.1(7)
N9 C10 C5 C4 179.5(5)
N9 C8 C7 C6 -2.7(9)
N58 C54 C53 C52 179.5(4)
N58 C54 C55 C56 179.0(4)
O29 N28 C24 C23 -165.5(5)
O29 N28 C24 C25 13.4(7)
C22 C23 C24 N28 179.2(4)
C22 C23 C24 C25 0.4(7)
C22 C15 C16 C17 13.5(6)
C22 C15 C16 C21 -166.4(4)
C22 C15 C14 C12 6.0(8)
C22 C27 C26 C25 -0.4(8)
O60 N58 C54 C53 -165.3(5)
O60 N58 C54 C55 15.9(7)
C54 C53 C52 C45 179.4(4)
C54 C53 C52 C57 3.1(7)
C54 C55 C56 C57 -0.3(8)
C23 C22 C15 C16 -105.1(5)
C23 C22 C15 C14 70.9(6)
C23 C22 C27 C26 -1.5(7)
C23 C24 C25 C26 -2.2(8)
C40 N39 C38 C37 -0.1(8)
C40 C35 C36 C37 0.1(8)
C40 C35 C34 C33 -0.1(8)
C40 C31 C32 C33 1.1(8)
C53 C54 C55 C56 0.3(7)
C53 C52 C57 C56 -3.2(7)
C45 C52 C57 C56 -179.3(4)
C45 C46 C47 C48 -179.7(4)
C45 C46 C51 C50 -179.8(5)
C15 C22 C23 C24 179.4(4)
C15 C22 C27 C26 -179.3(4)
C15 C16 C17 C18 179.0(5)
C15 C16 C21 C20 -179.3(5)
C24 C25 C26 C27 2.2(8)
C10 N9 C8 C7 2.5(8)
C10 C1 C2 C3 -0.3(8)
C10 C5 C6 C7 -2.2(8)
C10 C5 C4 C3 1.4(9)
C55 C54 C53 C52 -1.7(7)
C35 C40 C31 N41 178.6(4)
C35 C40 C31 C32 -1.3(7)
C52 C45 C46 C47 13.9(6)
C52 C45 C46 C51 -165.7(4)
C52 C45 C44 C42 4.4(7)
C52 C57 C56 C55 1.7(8)
C1 N11 C12 O13 -2.2(8)
C1 N11 C12 C14 176.6(5)
C1 C10 C5 C6 -179.4(5)
C1 C10 C5 C4 -2.0(7)
C1 C2 C3 C4 -0.4(10)
C16 C15 C14 C12 -178.2(4)
C16 C17 C18 C19 1.4(9)
C16 C21 C20 C19 -0.8(9)
C46 C45 C52 C53 -106.5(5)
C46 C45 C52 C57 69.7(6)
C46 C45 C44 C42 -178.1(4)
C46 C47 C48 C49 -0.5(8)
C46 C51 C50 C49 -0.6(9)
C12 N11 C1 C10 -168.2(5)
C12 N11 C1 C2 9.7(8)
C27 C22 C23 C24 1.5(7)
C27 C22 C15 C16 72.7(6)
C27 C22 C15 C14 -111.3(5)
C31 N41 C42 O43 -3.7(8)
C31 N41 C42 C44 176.6(4)
C31 C40 C35 C36 -179.0(4)
C31 C40 C35 C34 0.7(7)
C31 C32 C33 C34 -0.4(9)
C14 C15 C16 C17 -162.5(5)
C14 C15 C16 C21 17.6(7)
C17 C16 C21 C20 0.8(7)
C17 C18 C19 C20 -1.3(9)
C38 N39 C40 C35 1.2(7)
C38 N39 C40 C31 179.0(4)
C38 C37 C36 C35 0.9(8)
C5 C10 C1 N11 179.5(4)
C5 C10 C1 C2 1.4(7)
C5 C6 C7 C8 2.5(9)
C47 C46 C51 C50 0.6(8)
C47 C48 C49 C50 0.6(9)
C32 C33 C34 C35 -0.1(10)
C42 N41 C31 C40 -166.5(5)
C42 N41 C31 C32 13.4(8)
C21 C16 C17 C18 -1.1(8)
C48 C49 C50 C51 0.0(9)
C44 C45 C52 C53 71.1(6)
C44 C45 C52 C57 -112.7(5)
C44 C45 C46 C47 -163.7(4)
C44 C45 C46 C51 16.7(7)
C18 C19 C20 C21 1.1(10)
C8 N9 C10 C1 179.2(4)
C8 N9 C10 C5 -2.3(8)
C51 C46 C47 C48 -0.1(7)
C2 C3 C4 C5 -0.2(10)
C36 C35 C34 C33 179.6(5)
C6 C5 C4 C3 178.6(6)
C34 C35 C36 C37 -179.6(5)
C4 C5 C6 C7 -179.5(6)
